data_7122032
loop_
_publ_author_name
'Schorpp, Marcel'
'Rein, Stephan'
'Weber, Stefan'
'Scherer, Harald'
'Krossing, Ingo'

_publ_section_title
;
 Guilty and charged: a stable solution of the hexamethylbenzene radical
 cation as a ligand forming oxidising agent.
;
_journal_issue 72
_journal_name_full 'Chemical communications (Cambridge, England)'
_journal_page_first 10036
_journal_page_last 10039
_journal_paper_doi 10.1039/c8cc04690e
_journal_volume 54
_journal_year 2018
_chemical_absolute_configuration ad
_chemical_formula_moiety 'Al C16 F36 O4, C9 H12 In'
_chemical_formula_sum 'C25 H12 Al F36 In O4'
_chemical_formula_weight 1202.15
_space_group_crystal_system monoclinic
_space_group_IT_number 4
_space_group_name_Hall 'P 2yb'
_space_group_name_H-M_alt 'P 1 21 1'
_symmetry_space_group_name_Hall 'P 2yb'
_symmetry_space_group_name_H-M 'P 1 21 1'
_atom_sites_solution_hydrogens geom
_atom_sites_solution_primary dual
_audit_creation_date 2018-05-29
_audit_creation_method
;
Olex2 1.2
(compiled 2018.05.18 svn.r3508 for OlexSys, GUI svn.r5497)
;
_audit_update_record
;
2018-07-23 deposited with the CCDC.
2018-07-24 downloaded from the CCDC.
;
_cell_angle_alpha 90
_cell_angle_beta 113.373(3)
_cell_angle_gamma 90
_cell_formula_units_Z 2
_cell_length_a 10.6026(6)
_cell_length_b 17.5964(11)
_cell_length_c 11.1567(6)
_cell_measurement_reflns_used 9329
_cell_measurement_temperature 100(2)
_cell_measurement_theta_max 26.79
_cell_measurement_theta_min 2.24
_cell_volume 1910.7(2)
_computing_cell_refinement 'SAINT v8.37A (Bruker, 2015)'
_computing_data_reduction 'SAINT v8.37A (Bruker, 2015)'
_computing_molecular_graphics 'Olex2 (Dolomanov et al., 2009)'
_computing_publication_material 'Olex2 (Dolomanov et al., 2009)'
_computing_structure_refinement 'ShelXL (Sheldrick, 2015)'
_computing_structure_solution 'ShelXT (Sheldrick, 2015)'
_diffrn_ambient_temperature 100.01
_diffrn_detector 'Bruker APEX2 area detector'
_diffrn_detector_area_resol_mean 7.9
_diffrn_detector_type 'CCD area detector'
_diffrn_measured_fraction_theta_full 0.999
_diffrn_measured_fraction_theta_max 0.985
_diffrn_measurement_device 'three-circle diffractometer'
_diffrn_measurement_device_type 'Bruker SMART APEX2 area detector'
_diffrn_measurement_method '\w and \f scans'
_diffrn_radiation_monochromator 'mirror optics'
_diffrn_radiation_probe x-ray
_diffrn_radiation_type MoK\a
_diffrn_radiation_wavelength 0.71073
_diffrn_reflns_av_R_equivalents 0.0407
_diffrn_reflns_av_unetI/netI 0.0403
_diffrn_reflns_Laue_measured_fraction_full 0.999
_diffrn_reflns_Laue_measured_fraction_max 0.985
_diffrn_reflns_limit_h_max 13
_diffrn_reflns_limit_h_min -13
_diffrn_reflns_limit_k_max 22
_diffrn_reflns_limit_k_min -22
_diffrn_reflns_limit_l_max 13
_diffrn_reflns_limit_l_min -14
_diffrn_reflns_number 32910
_diffrn_reflns_point_group_measured_fraction_full 0.984
_diffrn_reflns_point_group_measured_fraction_max 0.951
_diffrn_reflns_theta_full 25.242
_diffrn_reflns_theta_max 27.334
_diffrn_reflns_theta_min 1.989
_diffrn_source 'microfocus sealed X-ray tube'
_diffrn_source_type 'Incoatec I\ms'
_diffrn_standards_number 0
_exptl_absorpt_coefficient_mu 0.852
_exptl_absorpt_correction_T_max 0.7455
_exptl_absorpt_correction_T_min 0.6242
_exptl_absorpt_correction_type multi-scan
_exptl_absorpt_process_details
'SADABS-2016/2 (Bruker,2016/2) was used for absorption correction. wR2(int) was 0.0864 before and 0.0616 after correction. The Ratio of minimum to maximum transmission is 0.8373. The \l/2 correction factor is Not present.'
_exptl_crystal_colour colourless
_exptl_crystal_colour_primary colourless
_exptl_crystal_density_diffrn 2.090
_exptl_crystal_description plate
_exptl_crystal_F_000 1160
_exptl_crystal_size_max 0.25
_exptl_crystal_size_mid 0.15
_exptl_crystal_size_min 0.08
_refine_diff_density_max 1.299
_refine_diff_density_min -0.567
_refine_diff_density_rms 0.084
_refine_ls_abs_structure_details
;
 Flack x determined using 3127 quotients [(I+)-(I-)]/[(I+)+(I-)]
 (Parsons, Flack and Wagner, Acta Cryst. B69 (2013) 249-259).
;
_refine_ls_abs_structure_Flack 0.018(7)
_refine_ls_extinction_method none
_refine_ls_goodness_of_fit_ref 1.050
_refine_ls_hydrogen_treatment constr
_refine_ls_matrix_type full
_refine_ls_number_parameters 607
_refine_ls_number_reflns 8220
_refine_ls_number_restraints 2911
_refine_ls_restrained_S_all 0.920
_refine_ls_R_factor_all 0.0456
_refine_ls_R_factor_gt 0.0414
_refine_ls_shift/su_max 0.029
_refine_ls_shift/su_mean 0.001
_refine_ls_structure_factor_coef Fsqd
_refine_ls_weighting_details 'w=1/[\s^2^(Fo^2^)+(0.0461P)^2^+2.5337P] where P=(Fo^2^+2Fc^2^)/3'
_refine_ls_weighting_scheme calc
_refine_ls_wR_factor_gt 0.0991
_refine_ls_wR_factor_ref 0.1008
_reflns_Friedel_coverage 0.869
_reflns_Friedel_fraction_full 0.967
_reflns_Friedel_fraction_max 0.914
_reflns_number_gt 7539
_reflns_number_total 8220
_reflns_threshold_expression 'I > 2\s(I)'
_cod_data_source_file c8cc04690e2.cif
_cod_data_source_block p21_a
_cod_depositor_comments 'Adding full bibliography for 7122030--7122033.cif.'
_cod_database_code 7122032
_shelx_shelxl_version_number 2018/1
_shelx_space_group_comment
;
The symmetry employed for this shelxl refinement is uniquely defined
by the following loop, which should always be used as a source of
symmetry information in preference to the above space-group names.
They are only intended as comments.
;
_olex2_refinement_description
;
1. Fixed Uiso
 At 1.2 times of:
  All C(H) groups
 At 1.5 times of:
  All C(H,H,H) groups
2. Restrained distances
 C1_4-C2_4 \\sim C1_4-C3_4 \\sim C1_4-C4_4
 C1_3-C2_3 \\sim C1_3-C3_3 \\sim C1_3-C4_3
 C1_2-C2_2 \\sim C1_2-C3_2 \\sim C1_2-C4_2
 C1_1-C2_1 \\sim C1_1-C3_1 \\sim C1_1-C4_1
 with sigma of 0.02
 F1_4-C2_4 \\sim F2_4-C2_4 \\sim F3_4-C2_4 \\sim F4_4-C3_4 \\sim F5_4-C3_4
\\sim F6_4-C3_4 \\sim F7_4-
 C4_4 \\sim F8_4-C4_4 \\sim F9_4-C4_4
 F1_3-C2_3 \\sim F2_3-C2_3 \\sim F3_3-C2_3 \\sim F4_3-C3_3 \\sim F5_3-C3_3
\\sim F6_3-C3_3 \\sim F7_3-
 C4_3 \\sim F8_3-C4_3 \\sim F9_3-C4_3
 F1_2-C2_2 \\sim F2_2-C2_2 \\sim F3_2-C2_2 \\sim F4_2-C3_2 \\sim F5_2-C3_2
\\sim F6_2-C3_2 \\sim F7_2-
 C4_2 \\sim F8_2-C4_2 \\sim F9_2-C4_2
 F1_1-C2_1 \\sim F2_1-C2_1 \\sim F3_1-C2_1 \\sim F4_1-C3_1 \\sim F5_1-C3_1
\\sim F6_1-C3_1 \\sim F7_1-
 C4_1 \\sim F8_1-C4_1 \\sim F9_1-C4_1
 with sigma of 0.02
 C2_4-C3_4 \\sim C3_4-C4_4 \\sim C2_4-C4_4
 C2_3-C3_3 \\sim C3_3-C4_3 \\sim C2_3-C4_3
 C2_2-C3_2 \\sim C3_2-C4_2 \\sim C2_2-C4_2
 C2_1-C3_1 \\sim C3_1-C4_1 \\sim C2_1-C4_1
 with sigma of 0.04
 O1_4-C2_4 \\sim O1_4-C3_4 \\sim O1_4-C4_4
 O1_3-C2_3 \\sim O1_3-C3_3 \\sim O1_3-C4_3
 O1_2-C2_2 \\sim O1_2-C3_2 \\sim O1_2-C4_2
 O1_1-C2_1 \\sim O1_1-C3_1 \\sim O1_1-C4_1
 with sigma of 0.04
 F1_4-F2_4 \\sim F2_4-F3_4 \\sim F3_4-F1_4 \\sim F4_4-F5_4 \\sim F5_4-F6_4
\\sim F6_4-F4_4 \\sim F7_4-
 F8_4 \\sim F8_4-F9_4 \\sim F9_4-F7_4
 F1_3-F2_3 \\sim F2_3-F3_3 \\sim F3_3-F1_3 \\sim F4_3-F5_3 \\sim F5_3-F6_3
\\sim F6_3-F4_3 \\sim F7_3-
 F8_3 \\sim F8_3-F9_3 \\sim F9_3-F7_3
 F1_2-F2_2 \\sim F2_2-F3_2 \\sim F3_2-F1_2 \\sim F4_2-F5_2 \\sim F5_2-F6_2
\\sim F6_2-F4_2 \\sim F7_2-
 F8_2 \\sim F8_2-F9_2 \\sim F9_2-F7_2
 F1_1-F2_1 \\sim F2_1-F3_1 \\sim F3_1-F1_1 \\sim F4_1-F5_1 \\sim F5_1-F6_1
\\sim F6_1-F4_1 \\sim F7_1-
 F8_1 \\sim F8_1-F9_1 \\sim F9_1-F7_1
 with sigma of 0.04
 O1_4-C1_4
 O1_3-C1_3
 O1_2-C1_2
 O1_1-C1_1
 with sigma of 0.02
 F1_4-C1_4 \\sim F2_4-C1_4 \\sim F3_4-C1_4 \\sim F4_4-C1_4 \\sim F5_4-C1_4
\\sim F6_4-C1_4 \\sim F7_4-
 C1_4 \\sim F8_4-C1_4 \\sim F9_4-C1_4
 F1_3-C1_3 \\sim F2_3-C1_3 \\sim F3_3-C1_3 \\sim F4_3-C1_3 \\sim F5_3-C1_3
\\sim F6_3-C1_3 \\sim F7_3-
 C1_3 \\sim F8_3-C1_3 \\sim F9_3-C1_3
 F1_2-C1_2 \\sim F2_2-C1_2 \\sim F3_2-C1_2 \\sim F4_2-C1_2 \\sim F5_2-C1_2
\\sim F6_2-C1_2 \\sim F7_2-
 C1_2 \\sim F8_2-C1_2 \\sim F9_2-C1_2
 F1_1-C1_1 \\sim F2_1-C1_1 \\sim F3_1-C1_1 \\sim F4_1-C1_1 \\sim F5_1-C1_1
\\sim F6_1-C1_1 \\sim F7_1-
 C1_1 \\sim F8_1-C1_1 \\sim F9_1-C1_1
 with sigma of 0.1
 Al1-O1_1 \\sim Al1-O1_2 \\sim Al1-O1_3 \\sim Al1-O1_4
 with sigma of 0.02
3. Uiso/Uaniso restraints and constraints
: within 2A with sigma of 0.04 and sigma for terminal atoms of 0.08
All non-hydrogen atoms have similar U: within 1A with sigma of 0.04 and sigma
for terminal atoms of 0.08
4. Rigid body (RIGU) restrains
 O1_4, C1_4, C2_4, F1_4, F2_4, F3_4, C3_4, F4_4, F5_4, F6_4, C4_4, F7_4, F8_4,
 F9_4
 O1_3, C1_3, C2_3, F1_3, F2_3, F3_3, C3_3, F4_3, F5_3, F6_3, C4_3, F7_3, F8_3,
 F9_3
 O1_2, C1_2, C2_2, F1_2, F2_2, F3_2, C3_2, F4_2, F5_2, F6_2, C4_2, F7_2, F8_2,
 F9_2
 O1_1, C1_1, C2_1, F1_1, F2_1, F3_1, C3_1, F4_1, F5_1, F6_1, C4_1, F7_1, F8_1,
 F9_1
 with sigma for 1-2 distances of 0.004 and sigma for 1-3 distances of 0.004
5. Same fragment restrains
{O1_3, C1_3, C2_3, F1_3, F2_3, F3_3, C3_3, F4_3, F5_3, F6_3, C4_3, F7_3, F8_3,
F9_3}
{O1_2, C1_2, C2_2, F1_2, F2_2, F3_2, C3_2, F4_2, F5_2, F6_2, C4_2, F7_2, F8_2,
F9_2}
{O1_1, C1_1, C2_1, F1_1, F2_1, F3_1, C3_1, F4_1, F5_1, F6_1, C4_1, F7_1, F8_1,
F9_1}
as
{O1_4, C1_4, C2_4, F1_4, F2_4, F3_4, C3_4, F4_4, F5_4, F6_4, C4_4, F7_4, F8_4,
F9_4} sigma for 1-2: 0.02 1-3: 0.04
6.a Aromatic/amide H refined with riding coordinates:
 C6(H6), C2(H2), C4(H4)
6.b Idealised Me refined as rotating group:
 C7(H7A,H7B,H7C), C9(H9A,H9B,H9C), C8(H8A,H8B,H8C)
;
_olex2_submission_special_instructions 'No special instructions were received'

loop_
_space_group_symop_operation_xyz
'x, y, z'
'-x, y+1/2, -z'

loop_
_atom_site_label
_atom_site_type_symbol
_atom_site_fract_x
_atom_site_fract_y
_atom_site_fract_z
_atom_site_U_iso_or_equiv
_atom_site_adp_type
_atom_site_occupancy
_atom_site_site_symmetry_order
_atom_site_calc_flag
_atom_site_refinement_flags_posn
_atom_site_refinement_flags_adp
In1 In -0.34736(4) 0.69943(3) 0.28036(4) 0.03305(12) Uani 1 1 d . U
C1 C -0.1894(6) 0.6165(4) 0.1571(6) 0.0283(13) Uani 1 1 d . U
C6 C -0.3153(7) 0.5781(4) 0.1166(7) 0.0314(14) Uani 1 1 d . U
H6 H -0.317265 0.527719 0.146578 0.038 Uiso 1 1 calc R .
Al1 Al 0.71462(17) 0.43008(10) 0.63695(18) 0.0207(4) Uani 1 1 d D U
C2 C -0.1881(6) 0.6911(5) 0.1139(6) 0.0322(15) Uani 1 1 d . U
H2 H -0.103604 0.717966 0.141340 0.039 Uiso 1 1 calc R .
C3 C -0.3093(7) 0.7268(4) 0.0310(7) 0.0340(16) Uani 1 1 d . U
C4 C -0.4321(6) 0.6869(4) -0.0074(6) 0.0323(16) Uani 1 1 d . U
H4 H -0.514928 0.710965 -0.062933 0.039 Uiso 1 1 calc R .
C5 C -0.4370(7) 0.6117(4) 0.0337(7) 0.0318(15) Uani 1 1 d . U
C7 C -0.0555(7) 0.5792(4) 0.2439(7) 0.0354(16) Uani 1 1 d . U
H7A H 0.010633 0.583182 0.202957 0.053 Uiso 1 1 calc GR .
H7B H -0.072005 0.525468 0.256019 0.053 Uiso 1 1 calc GR .
H7C H -0.018625 0.604710 0.328934 0.053 Uiso 1 1 calc GR .
C9 C -0.5715(7) 0.5687(5) -0.0113(9) 0.0440(19) Uani 1 1 d . U
H9A H -0.612363 0.566439 -0.106920 0.066 Uiso 1 1 calc GR .
H9B H -0.634532 0.594738 0.019664 0.066 Uiso 1 1 calc GR .
H9C H -0.554537 0.516963 0.024159 0.066 Uiso 1 1 calc GR .
C8 C -0.3046(9) 0.8058(5) -0.0185(9) 0.047(2) Uani 1 1 d . U
H8A H -0.398332 0.825500 -0.061933 0.071 Uiso 1 1 calc GR .
H8B H -0.260419 0.804576 -0.080736 0.071 Uiso 1 1 calc GR .
H8C H -0.251951 0.838937 0.055061 0.071 Uiso 1 1 calc GR .
O1_4 O 0.7470(5) 0.3830(3) 0.5155(4) 0.0267(10) Uani 1 1 d D U
C1_4 C 0.8218(6) 0.3286(4) 0.4906(6) 0.0281(13) Uani 1 1 d D U
C2_4 C 0.9778(7) 0.3425(4) 0.5677(7) 0.0351(14) Uani 1 1 d D U
F1_4 F 1.0207(5) 0.4000(3) 0.5155(5) 0.0497(11) Uani 1 1 d D U
F2_4 F 1.0547(4) 0.2825(3) 0.5708(5) 0.0472(11) Uani 1 1 d D U
F3_4 F 1.0041(4) 0.3614(3) 0.6904(4) 0.0460(11) Uani 1 1 d D U
C3_4 C 0.7848(7) 0.2485(4) 0.5254(7) 0.0348(14) Uani 1 1 d D U
F4_4 F 0.6506(4) 0.2428(3) 0.4940(5) 0.0473(11) Uani 1 1 d D U
F5_4 F 0.8454(5) 0.2353(2) 0.6531(4) 0.0450(11) Uani 1 1 d D U
F6_4 F 0.8218(4) 0.1929(3) 0.4648(4) 0.0432(9) Uani 1 1 d D U
C4_4 C 0.7898(7) 0.3315(4) 0.3424(6) 0.0356(15) Uani 1 1 d D U
F7_4 F 0.6656(5) 0.3016(3) 0.2730(4) 0.0471(11) Uani 1 1 d D U
F8_4 F 0.8809(5) 0.2928(3) 0.3112(4) 0.0449(11) Uani 1 1 d D U
F9_4 F 0.7881(5) 0.4025(2) 0.3027(4) 0.0427(10) Uani 1 1 d D U
O1_3 O 0.8299(4) 0.5013(3) 0.7130(4) 0.0272(9) Uani 1 1 d D U
C1_3 C 0.8700(6) 0.5733(4) 0.7079(6) 0.0311(13) Uani 1 1 d D U
C2_3 C 1.0033(9) 0.5875(5) 0.8296(8) 0.053(2) Uani 1 1 d D U
F1_3 F 0.9801(7) 0.5989(3) 0.9356(5) 0.0778(19) Uani 1 1 d D U
F2_3 F 1.0738(6) 0.6479(3) 0.8147(5) 0.0668(16) Uani 1 1 d D U
F3_3 F 1.0869(5) 0.5277(3) 0.8513(6) 0.0692(17) Uani 1 1 d D U
C3_3 C 0.8987(7) 0.5854(4) 0.5834(7) 0.0360(15) Uani 1 1 d D U
F4_3 F 0.7975(5) 0.5545(3) 0.4792(4) 0.0433(10) Uani 1 1 d D U
F5_3 F 1.0147(5) 0.5533(3) 0.5936(5) 0.0517(12) Uani 1 1 d D U
F6_3 F 0.9061(5) 0.6586(2) 0.5556(5) 0.0447(11) Uani 1 1 d D U
C4_3 C 0.7597(8) 0.6319(4) 0.7090(8) 0.0468(18) Uani 1 1 d D U
F7_3 F 0.6595(5) 0.6371(3) 0.5905(6) 0.0558(13) Uani 1 1 d D U
F8_3 F 0.8113(6) 0.7005(4) 0.7454(6) 0.0717(15) Uani 1 1 d D U
F9_3 F 0.7029(6) 0.6086(3) 0.7887(6) 0.0664(16) Uani 1 1 d D U
O1_2 O 0.5541(4) 0.4703(3) 0.5650(4) 0.0276(9) Uani 1 1 d D U
C1_2 C 0.4219(6) 0.4657(4) 0.4784(6) 0.0329(14) Uani 1 1 d D U
C2_2 C 0.4047(7) 0.5140(5) 0.3571(7) 0.0486(19) Uani 1 1 d D U
F1_2 F 0.4043(6) 0.5884(3) 0.3823(6) 0.0708(16) Uani 1 1 d D U
F2_2 F 0.2880(5) 0.4992(4) 0.2543(5) 0.0652(16) Uani 1 1 d D U
F3_2 F 0.5066(5) 0.5019(4) 0.3197(5) 0.0637(15) Uani 1 1 d D U
C3_2 C 0.3785(7) 0.3832(4) 0.4353(7) 0.0423(17) Uani 1 1 d D U
F4_2 F 0.4293(5) 0.3356(3) 0.5375(5) 0.0502(11) Uani 1 1 d D U
F5_2 F 0.4258(5) 0.3598(3) 0.3484(5) 0.0567(13) Uani 1 1 d D U
F6_2 F 0.2419(4) 0.3738(3) 0.3823(5) 0.0551(13) Uani 1 1 d D U
C4_2 C 0.3287(7) 0.4983(5) 0.5438(8) 0.0454(17) Uani 1 1 d D U
F7_2 F 0.3163(4) 0.4488(3) 0.6291(5) 0.0523(12) Uani 1 1 d D U
F8_2 F 0.2041(5) 0.5156(3) 0.4576(5) 0.0573(14) Uani 1 1 d D U
F9_2 F 0.3852(5) 0.5607(3) 0.6134(5) 0.0564(13) Uani 1 1 d D U
O1_1 O 0.7303(4) 0.3638(3) 0.7571(4) 0.0261(10) Uani 1 1 d D U
C1_1 C 0.7476(6) 0.3538(3) 0.8820(6) 0.0261(12) Uani 1 1 d D U
C2_1 C 0.6239(6) 0.3871(4) 0.9051(6) 0.0285(13) Uani 1 1 d D U
F1_1 F 0.5951(4) 0.4570(2) 0.8549(4) 0.0343(9) Uani 1 1 d D U
F2_1 F 0.6433(4) 0.3917(2) 1.0301(4) 0.0374(9) Uani 1 1 d D U
F3_1 F 0.5101(4) 0.3455(2) 0.8448(4) 0.0322(8) Uani 1 1 d D U
C3_1 C 0.7544(6) 0.2660(4) 0.9083(7) 0.0324(14) Uani 1 1 d D U
F4_1 F 0.8774(4) 0.2390(3) 0.9236(4) 0.0407(10) Uani 1 1 d D U
F5_1 F 0.6612(4) 0.2288(2) 0.8099(4) 0.0349(9) Uani 1 1 d D U
F6_1 F 0.7330(4) 0.2495(2) 1.0163(4) 0.0374(9) Uani 1 1 d D U
C4_1 C 0.8818(6) 0.3907(4) 0.9791(6) 0.0339(15) Uani 1 1 d D U
F7_1 F 0.9822(4) 0.3809(3) 0.9377(4) 0.0411(10) Uani 1 1 d D U
F8_1 F 0.9224(5) 0.3625(3) 1.0984(4) 0.0468(12) Uani 1 1 d D U
F9_1 F 0.8648(4) 0.4658(2) 0.9887(4) 0.0418(10) Uani 1 1 d D U

loop_
_atom_site_aniso_label
_atom_site_aniso_U_11
_atom_site_aniso_U_22
_atom_site_aniso_U_33
_atom_site_aniso_U_23
_atom_site_aniso_U_13
_atom_site_aniso_U_12
In1 0.0308(2) 0.0381(2) 0.0324(2) -0.0013(2) 0.01485(17) 0.0047(2)
C1 0.021(3) 0.036(4) 0.027(3) -0.004(3) 0.009(3) 0.001(3)
C6 0.028(3) 0.032(4) 0.038(4) -0.005(3) 0.017(3) -0.001(3)
Al1 0.0190(8) 0.0234(9) 0.0227(9) 0.0004(7) 0.0115(7) 0.0001(7)
C2 0.024(3) 0.044(4) 0.031(3) -0.001(3) 0.014(2) 0.003(3)
C3 0.035(4) 0.040(4) 0.037(4) 0.000(3) 0.024(3) 0.000(3)
C4 0.025(3) 0.046(5) 0.026(3) -0.004(3) 0.010(2) 0.008(3)
C5 0.028(3) 0.042(4) 0.030(4) -0.008(3) 0.016(3) -0.001(3)
C7 0.025(3) 0.041(4) 0.037(4) -0.002(3) 0.008(3) 0.005(3)
C9 0.026(3) 0.046(5) 0.056(5) -0.015(4) 0.012(3) -0.001(3)
C8 0.046(4) 0.048(5) 0.057(5) 0.017(4) 0.029(4) 0.008(4)
O1_4 0.029(2) 0.030(2) 0.024(2) -0.0007(18) 0.014(2) 0.0058(19)
C1_4 0.030(3) 0.030(3) 0.029(3) -0.001(2) 0.016(3) 0.004(2)
C2_4 0.030(3) 0.042(4) 0.038(4) -0.005(3) 0.018(3) 0.000(3)
F1_4 0.037(2) 0.050(3) 0.070(3) -0.006(2) 0.029(2) -0.0118(19)
F2_4 0.035(2) 0.053(3) 0.056(3) -0.011(2) 0.020(2) 0.0132(19)
F3_4 0.030(2) 0.063(3) 0.037(2) -0.014(2) 0.0052(18) 0.011(2)
C3_4 0.037(3) 0.031(3) 0.043(4) -0.003(3) 0.023(3) 0.003(3)
F4_4 0.038(2) 0.037(2) 0.078(3) 0.002(2) 0.034(2) -0.0040(18)
F5_4 0.065(3) 0.039(2) 0.041(2) 0.0098(18) 0.031(2) 0.017(2)
F6_4 0.052(2) 0.029(2) 0.059(2) -0.005(2) 0.033(2) 0.001(2)
C4_4 0.039(4) 0.039(4) 0.032(3) 0.000(3) 0.017(3) 0.005(3)
F7_4 0.047(3) 0.053(3) 0.039(3) -0.009(2) 0.013(2) -0.006(2)
F8_4 0.058(3) 0.048(3) 0.043(3) -0.004(2) 0.036(2) 0.012(2)
F9_4 0.061(3) 0.038(2) 0.039(2) 0.0070(18) 0.030(2) 0.004(2)
O1_3 0.026(2) 0.026(2) 0.030(2) 0.0009(18) 0.0118(19) -0.0065(18)
C1_3 0.033(3) 0.029(3) 0.035(3) 0.000(3) 0.017(3) -0.004(3)
C2_3 0.058(5) 0.050(5) 0.040(4) 0.005(3) 0.009(4) -0.028(4)
F1_3 0.121(5) 0.069(4) 0.036(3) -0.012(2) 0.024(3) -0.052(4)
F2_3 0.067(3) 0.059(3) 0.058(3) 0.002(3) 0.008(3) -0.041(3)
F3_3 0.041(3) 0.070(4) 0.069(4) 0.025(3) -0.009(3) -0.019(2)
C3_3 0.033(3) 0.037(4) 0.041(4) 0.008(3) 0.019(3) -0.002(3)
F4_3 0.055(3) 0.043(3) 0.035(2) 0.0002(18) 0.022(2) -0.011(2)
F5_3 0.048(3) 0.046(3) 0.083(4) 0.009(2) 0.048(3) 0.002(2)
F6_3 0.050(3) 0.036(2) 0.055(3) 0.0093(19) 0.028(2) -0.0097(19)
C4_3 0.061(5) 0.026(4) 0.070(5) -0.004(3) 0.043(4) 0.000(3)
F7_3 0.050(3) 0.036(3) 0.092(4) 0.016(2) 0.039(3) 0.012(2)
F8_3 0.101(4) 0.030(2) 0.113(4) -0.017(4) 0.073(3) -0.013(3)
F9_3 0.096(4) 0.045(3) 0.097(4) -0.008(3) 0.078(4) 0.001(3)
O1_2 0.020(2) 0.030(2) 0.032(2) 0.0008(19) 0.0100(18) 0.0025(18)
C1_2 0.020(3) 0.039(4) 0.038(4) 0.004(3) 0.009(3) 0.006(3)
C2_2 0.031(4) 0.070(5) 0.043(4) 0.017(4) 0.013(3) 0.002(4)
F1_2 0.061(3) 0.062(3) 0.080(4) 0.031(3) 0.018(3) 0.005(3)
F2_2 0.037(2) 0.111(5) 0.035(3) 0.027(3) 0.001(2) 0.003(3)
F3_2 0.041(2) 0.112(5) 0.041(3) 0.023(3) 0.019(2) 0.002(3)
C3_2 0.028(3) 0.056(5) 0.037(4) -0.005(3) 0.007(3) -0.003(3)
F4_2 0.043(2) 0.042(3) 0.057(3) 0.002(2) 0.011(2) -0.007(2)
F5_2 0.045(3) 0.073(4) 0.047(3) -0.020(2) 0.012(2) 0.003(2)
F6_2 0.028(2) 0.066(3) 0.065(3) -0.007(3) 0.012(2) -0.012(2)
C4_2 0.034(4) 0.054(5) 0.053(5) 0.002(3) 0.021(3) 0.011(3)
F7_2 0.033(2) 0.084(4) 0.047(3) 0.007(2) 0.023(2) 0.002(2)
F8_2 0.027(2) 0.078(4) 0.065(3) 0.011(3) 0.016(2) 0.021(2)
F9_2 0.041(3) 0.054(3) 0.076(3) -0.013(2) 0.026(2) 0.015(2)
O1_1 0.025(2) 0.030(3) 0.025(2) 0.0027(18) 0.0121(18) 0.0022(18)
C1_1 0.024(3) 0.030(3) 0.027(3) 0.003(2) 0.014(2) -0.002(2)
C2_1 0.029(3) 0.033(3) 0.029(3) 0.001(2) 0.017(3) -0.001(2)
F1_1 0.043(2) 0.026(2) 0.041(2) -0.0006(16) 0.0239(19) 0.0008(16)
F2_1 0.044(2) 0.044(2) 0.031(2) 0.0006(17) 0.0226(19) 0.0011(19)
F3_1 0.0216(17) 0.036(2) 0.043(2) -0.0009(17) 0.0165(17) -0.0018(15)
C3_1 0.028(3) 0.036(4) 0.036(4) 0.011(3) 0.016(3) 0.007(3)
F4_1 0.035(2) 0.045(2) 0.052(3) 0.018(2) 0.027(2) 0.0138(18)
F5_1 0.034(2) 0.0277(19) 0.047(2) 0.0008(16) 0.0198(19) -0.0030(15)
F6_1 0.037(2) 0.042(2) 0.042(2) 0.0145(18) 0.0244(19) 0.0035(18)
C4_1 0.026(3) 0.052(4) 0.025(3) 0.002(3) 0.012(3) -0.005(3)
F7_1 0.0262(19) 0.063(3) 0.037(2) 0.005(2) 0.0157(18) -0.0072(19)
F8_1 0.035(2) 0.075(3) 0.026(2) 0.008(2) 0.0079(18) -0.011(2)
F9_1 0.046(2) 0.047(3) 0.036(2) -0.0073(19) 0.020(2) -0.016(2)

loop_
_atom_type_symbol
_atom_type_description
_atom_type_scat_dispersion_real
_atom_type_scat_dispersion_imag
_atom_type_scat_source
C C 0.0033 0.0016 'International Tables Vol C Tables 4.2.6.8 and 6.1.1.4'
O O 0.0106 0.0060 'International Tables Vol C Tables 4.2.6.8 and 6.1.1.4'
F F 0.0171 0.0103 'International Tables Vol C Tables 4.2.6.8 and 6.1.1.4'
Al Al 0.0645 0.0514 'International Tables Vol C Tables 4.2.6.8 and 6.1.1.4'
In In -0.7276 1.3100 'International Tables Vol C Tables 4.2.6.8 and 6.1.1.4'
H H 0.0000 0.0000 'International Tables Vol C Tables 4.2.6.8 and 6.1.1.4'

loop_
_geom_angle_atom_site_label_1
_geom_angle_atom_site_label_2
_geom_angle_atom_site_label_3
_geom_angle
C1 In1 C2 27.4(2)
C1 In1 C3 48.38(19)
C1 In1 C4 56.19(18)
C1 In1 C5 48.69(18)
C6 In1 C1 27.67(18)
C6 In1 C2 48.3(2)
C6 In1 C3 56.3(2)
C6 In1 C4 48.0(2)
C6 In1 C5 27.28(19)
C2 In1 C3 27.07(19)
C2 In1 C4 47.55(17)
C4 In1 C3 26.84(19)
C5 In1 C2 56.34(19)
C5 In1 C3 48.3(2)
C5 In1 C4 27.4(2)
C6 C1 In1 75.2(4)
C6 C1 C7 121.9(6)
C2 C1 In1 77.3(4)
C2 C1 C6 118.7(6)
C2 C1 C7 119.5(6)
C7 C1 In1 118.6(4)
C1 C6 In1 77.1(4)
C5 C6 In1 78.2(4)
C5 C6 C1 121.6(7)
O1_3 Al1 O1_4 114.3(2)
O1_3 Al1 O1_1 106.1(2)
O1_2 Al1 O1_4 107.4(2)
O1_2 Al1 O1_3 108.0(2)
O1_2 Al1 O1_1 114.3(2)
O1_1 Al1 O1_4 107.1(2)
C1 C2 In1 75.2(4)
C3 C2 In1 77.9(4)
C3 C2 C1 121.1(6)
C2 C3 In1 75.0(4)
C2 C3 C8 120.1(7)
C4 C3 In1 75.6(4)
C4 C3 C2 118.7(7)
C4 C3 C8 121.1(7)
C8 C3 In1 121.6(5)
C3 C4 In1 77.6(4)
C3 C4 C5 121.7(6)
C5 C4 In1 75.7(4)
C6 C5 In1 74.5(4)
C6 C5 C4 118.3(6)
C6 C5 C9 120.8(7)
C4 C5 In1 76.9(4)
C4 C5 C9 120.9(6)
C9 C5 In1 118.8(4)
C1_4 O1_4 Al1 145.0(4)
O1_4 C1_4 C2_4 111.1(5)
O1_4 C1_4 C3_4 111.6(5)
O1_4 C1_4 C4_4 107.4(5)
C2_4 C1_4 C3_4 108.9(5)
C2_4 C1_4 C4_4 108.7(5)
C3_4 C1_4 C4_4 109.1(5)
F1_4 C2_4 C1_4 110.5(6)
F2_4 C2_4 C1_4 113.5(6)
F2_4 C2_4 F1_4 107.6(5)
F2_4 C2_4 F3_4 107.4(6)
F3_4 C2_4 C1_4 110.7(5)
F3_4 C2_4 F1_4 106.9(6)
F4_4 C3_4 C1_4 110.7(5)
F4_4 C3_4 F5_4 106.3(5)
F4_4 C3_4 F6_4 108.1(6)
F5_4 C3_4 C1_4 111.3(5)
F6_4 C3_4 C1_4 112.6(5)
F6_4 C3_4 F5_4 107.5(5)
F7_4 C4_4 C1_4 110.5(5)
F8_4 C4_4 C1_4 112.7(5)
F8_4 C4_4 F7_4 107.2(6)
F9_4 C4_4 C1_4 110.9(5)
F9_4 C4_4 F7_4 107.3(6)
F9_4 C4_4 F8_4 108.1(5)
C1_3 O1_3 Al1 147.1(4)
O1_3 C1_3 C2_3 108.1(5)
O1_3 C1_3 C3_3 110.2(5)
O1_3 C1_3 C4_3 111.8(5)
C2_3 C1_3 C3_3 109.2(5)
C2_3 C1_3 C4_3 108.2(6)
C3_3 C1_3 C4_3 109.3(5)
F1_3 C2_3 C1_3 112.5(7)
F1_3 C2_3 F2_3 107.6(7)
F1_3 C2_3 F3_3 107.7(7)
F2_3 C2_3 C1_3 112.3(6)
F3_3 C2_3 C1_3 110.0(6)
F3_3 C2_3 F2_3 106.5(7)
F4_3 C3_3 C1_3 110.2(5)
F5_3 C3_3 C1_3 111.9(6)
F5_3 C3_3 F4_3 107.4(6)
F5_3 C3_3 F6_3 107.2(5)
F6_3 C3_3 C1_3 113.0(6)
F6_3 C3_3 F4_3 106.9(6)
F7_3 C4_3 C1_3 110.0(6)
F8_3 C4_3 C1_3 112.7(6)
F8_3 C4_3 F7_3 108.2(7)
F8_3 C4_3 F9_3 108.7(6)
F9_3 C4_3 C1_3 110.1(6)
F9_3 C4_3 F7_3 107.0(7)
C1_2 O1_2 Al1 149.5(5)
O1_2 C1_2 C2_2 108.8(5)
O1_2 C1_2 C3_2 112.1(5)
O1_2 C1_2 C4_2 108.3(6)
C2_2 C1_2 C4_2 109.4(6)
C3_2 C1_2 C2_2 109.1(6)
C3_2 C1_2 C4_2 109.1(6)
F1_2 C2_2 C1_2 111.3(6)
F2_2 C2_2 C1_2 113.0(6)
F2_2 C2_2 F1_2 107.0(7)
F3_2 C2_2 C1_2 111.1(6)
F3_2 C2_2 F1_2 107.1(7)
F3_2 C2_2 F2_2 106.9(6)
F4_2 C3_2 C1_2 110.6(6)
F5_2 C3_2 C1_2 111.6(6)
F5_2 C3_2 F4_2 106.7(6)
F5_2 C3_2 F6_2 107.3(6)
F6_2 C3_2 C1_2 113.0(6)
F6_2 C3_2 F4_2 107.3(6)
F7_2 C4_2 C1_2 110.8(6)
F7_2 C4_2 F9_2 105.6(6)
F8_2 C4_2 C1_2 112.4(6)
F8_2 C4_2 F7_2 108.5(6)
F8_2 C4_2 F9_2 108.6(6)
F9_2 C4_2 C1_2 110.6(6)
C1_1 O1_1 Al1 145.2(4)
O1_1 C1_1 C2_1 110.3(5)
O1_1 C1_1 C3_1 107.5(5)
O1_1 C1_1 C4_1 112.4(5)
C2_1 C1_1 C3_1 108.7(5)
C2_1 C1_1 C4_1 109.2(5)
C4_1 C1_1 C3_1 108.7(5)
F1_1 C2_1 C1_1 110.3(5)
F1_1 C2_1 F3_1 106.3(5)
F2_1 C2_1 C1_1 114.1(5)
F2_1 C2_1 F1_1 107.4(5)
F2_1 C2_1 F3_1 107.0(5)
F3_1 C2_1 C1_1 111.2(5)
F4_1 C3_1 C1_1 110.2(5)
F4_1 C3_1 F6_1 108.3(5)
F5_1 C3_1 C1_1 111.6(5)
F5_1 C3_1 F4_1 107.5(5)
F5_1 C3_1 F6_1 107.5(5)
F6_1 C3_1 C1_1 111.6(5)
F7_1 C4_1 C1_1 110.0(5)
F7_1 C4_1 F9_1 107.9(5)
F8_1 C4_1 C1_1 112.8(5)
F8_1 C4_1 F7_1 108.3(5)
F8_1 C4_1 F9_1 106.9(5)
F9_1 C4_1 C1_1 110.7(5)

loop_
_geom_bond_atom_site_label_1
_geom_bond_atom_site_label_2
_geom_bond_distance
In1 C1 2.941(6)
In1 C6 2.917(7)
In1 C2 2.968(6)
In1 C3 3.005(7)
In1 C4 2.979(6)
In1 C5 2.963(7)
C1 C6 1.401(9)
C1 C2 1.401(11)
C1 C7 1.515(9)
C6 C5 1.387(10)
C2 C3 1.398(10)
C3 C4 1.389(10)
C3 C8 1.505(11)
C4 C5 1.408(11)
C5 C9 1.514(10)
O1_4 Al1 1.735(5)
O1_4 C1_4 1.341(7)
C1_4 C2_4 1.551(8)
C1_4 C3_4 1.552(9)
C1_4 C4_4 1.552(8)
C2_4 F1_4 1.336(8)
C2_4 F2_4 1.325(8)
C2_4 F3_4 1.326(8)
C3_4 F4_4 1.327(8)
C3_4 F5_4 1.331(8)
C3_4 F6_4 1.334(7)
C4_4 F7_4 1.343(8)
C4_4 F8_4 1.335(7)
C4_4 F9_4 1.322(8)
O1_3 Al1 1.720(5)
O1_3 C1_3 1.345(8)
C1_3 C2_3 1.543(9)
C1_3 C3_3 1.551(9)
C1_3 C4_3 1.563(9)
C2_3 F1_3 1.315(10)
C2_3 F2_3 1.345(8)
C2_3 F3_3 1.336(10)
C3_3 F4_3 1.345(8)
C3_3 F5_3 1.316(8)
C3_3 F6_3 1.334(8)
C4_3 F7_3 1.331(9)
C4_3 F8_3 1.322(9)
C4_3 F9_3 1.321(8)
O1_2 Al1 1.720(4)
O1_2 C1_2 1.352(7)
C1_2 C2_2 1.546(9)
C1_2 C3_2 1.542(10)
C1_2 C4_2 1.553(9)
C2_2 F1_2 1.338(10)
C2_2 F2_2 1.337(9)
C2_2 F3_2 1.321(8)
C3_2 F4_2 1.343(9)
C3_2 F5_2 1.322(8)
C3_2 F6_2 1.340(8)
C4_2 F7_2 1.334(9)
C4_2 F8_2 1.325(8)
C4_2 F9_2 1.341(9)
O1_1 Al1 1.735(5)
O1_1 C1_1 1.343(7)
C1_1 C2_1 1.548(8)
C1_1 C3_1 1.569(8)
C1_1 C4_1 1.548(8)
C2_1 F1_1 1.335(7)
C2_1 F2_1 1.329(7)
C2_1 F3_1 1.342(7)
C3_1 F4_1 1.334(7)
C3_1 F5_1 1.323(8)
C3_1 F6_1 1.344(7)
C4_1 F7_1 1.329(7)
C4_1 F8_1 1.322(7)
C4_1 F9_1 1.342(8)
